data_2214982
loop_
_publ_author_name
'Li, Zhong-Fang'
'Liu, Ying'
'Zhang, Qian'
'Yu, Xian-Jin'

_publ_section_title
;
 Poly[diaqua-\m~3~-malonato-\m-pyrazine-diiron(II)]
;
_journal_coeditor_code BI2221
_journal_issue 9
_journal_name_full 'Acta Crystallographica Section E'
_journal_page_first m2315
_journal_page_last m2315
_journal_paper_doi 10.1107/S1600536807038743
_journal_volume 63
_journal_year 2007
_chemical_formula_iupac '[Fe2 (C3 H2 O4)2 (C4 H4 N2) (H2 O)2]'
_chemical_formula_moiety 'C10 H12 Fe2 N2 O10'
_chemical_formula_sum 'C10 H12 Fe2 N2 O10'
_chemical_formula_weight 431.92
_chemical_name_systematic
;
Poly[diaqua-\m~3~-malonato-\m-pyrazine-diiron(II)]
;
_space_group_IT_number 14
_symmetry_cell_setting monoclinic
_symmetry_space_group_name_Hall '-P 2yn'
_symmetry_space_group_name_H-M 'P 1 21/n 1'
_atom_sites_solution_hydrogens geom
_atom_sites_solution_primary direct
_atom_sites_solution_secondary difmap
_cell_angle_alpha 90.00
_cell_angle_beta 92.1790(10)
_cell_angle_gamma 90.00
_cell_formula_units_Z 2
_cell_length_a 6.9652(10)
_cell_length_b 14.589(2)
_cell_length_c 7.3212(10)
_cell_measurement_reflns_used 1293
_cell_measurement_temperature 293(2)
_cell_measurement_theta_max 25.00
_cell_measurement_theta_min 2.79
_cell_volume 743.41(18)
_computing_cell_refinement 'SAINT-Plus (Bruker, 2001)'
_computing_data_collection 'APEX2 (Bruker, 2004)'
_computing_data_reduction SAINT-Plus
_computing_molecular_graphics 'SHELXTL (Bruker, 2001)'
_computing_publication_material SHELXTL
_computing_structure_refinement 'SHELXL97 (Sheldrick, 1997)'
_computing_structure_solution 'SHELXS97 (Sheldrick, 1997)'
_diffrn_ambient_temperature 293(2)
_diffrn_measured_fraction_theta_full 0.987
_diffrn_measured_fraction_theta_max 0.987
_diffrn_measurement_device_type 'Bruker APEXII CCD'
_diffrn_measurement_method '\f and \w'
_diffrn_radiation_monochromator graphite
_diffrn_radiation_source 'fine-focus sealed tube'
_diffrn_radiation_type MoK\a
_diffrn_radiation_wavelength 0.71073
_diffrn_reflns_av_R_equivalents 0.0225
_diffrn_reflns_av_sigmaI/netI 0.0374
_diffrn_reflns_limit_h_max 3
_diffrn_reflns_limit_h_min -8
_diffrn_reflns_limit_k_max 16
_diffrn_reflns_limit_k_min -13
_diffrn_reflns_limit_l_max 8
_diffrn_reflns_limit_l_min -8
_diffrn_reflns_number 2391
_diffrn_reflns_theta_full 25.00
_diffrn_reflns_theta_max 25.00
_diffrn_reflns_theta_min 2.79
_diffrn_standards_number 0
_exptl_absorpt_coefficient_mu 2.009
_exptl_absorpt_correction_T_max 0.6442
_exptl_absorpt_correction_T_min 0.5316
_exptl_absorpt_correction_type multi-scan
_exptl_absorpt_process_details '(SADABS; Bruker, 2001)'
_exptl_crystal_colour green
_exptl_crystal_density_diffrn 1.930
_exptl_crystal_density_method 'not measured'
_exptl_crystal_description block
_exptl_crystal_F_000 436
_exptl_crystal_size_max 0.36
_exptl_crystal_size_mid 0.28
_exptl_crystal_size_min 0.24
_refine_diff_density_max 0.647
_refine_diff_density_min -0.396
_refine_ls_extinction_coef 0.039(4)
_refine_ls_extinction_expression Fc^*^=kFc[1+0.001xFc^2^\l^3^/sin(2\q)]^-1/4^
_refine_ls_extinction_method 'SHELXL97 (Sheldrick, 1997)'
_refine_ls_goodness_of_fit_ref 1.001
_refine_ls_hydrogen_treatment mixed
_refine_ls_matrix_type full
_refine_ls_number_parameters 116
_refine_ls_number_reflns 1293
_refine_ls_number_restraints 3
_refine_ls_restrained_S_all 1.000
_refine_ls_R_factor_all 0.0462
_refine_ls_R_factor_gt 0.0398
_refine_ls_shift/su_max 0.010
_refine_ls_shift/su_mean 0.001
_refine_ls_structure_factor_coef Fsqd
_refine_ls_weighting_details 'calc w = 1/[\s^2^(Fo^2^)+(0.0653P)^2^+1.1979P] where P=(Fo^2^+2Fc^2^)/3'
_refine_ls_weighting_scheme calc
_refine_ls_wR_factor_gt 0.1020
_refine_ls_wR_factor_ref 0.1062
_reflns_number_gt 1100
_reflns_number_total 1293
_reflns_threshold_expression I>2\s(I)
_cod_data_source_file bi2221.cif
_cod_data_source_block I
_cod_original_cell_volume 743.39(18)
_cod_original_sg_symbol_H-M 'P 21/n'
_cod_database_code 2214982
_cod_database_fobs_code 2214982

loop_
_symmetry_equiv_pos_as_xyz
'x, y, z'
'-x+1/2, y+1/2, -z+1/2'
'-x, -y, -z'
'x-1/2, -y-1/2, z-1/2'

loop_
_atom_site_type_symbol
_atom_site_label
_atom_site_fract_x
_atom_site_fract_y
_atom_site_fract_z
_atom_site_U_iso_or_equiv
_atom_site_adp_type
_atom_site_calc_flag
_atom_site_refinement_flags
_atom_site_occupancy
. . . . . . . . . .

loop_
_atom_type_symbol
_atom_type_description
_atom_type_scat_dispersion_real
_atom_type_scat_dispersion_imag
_atom_type_scat_source
C C 0.0033 0.0016 'International Tables Vol C Tables 4.2.6.8 and 6.1.1.4'
H H 0.0000 0.0000 'International Tables Vol C Tables 4.2.6.8 and 6.1.1.4'
N N 0.0061 0.0033 'International Tables Vol C Tables 4.2.6.8 and 6.1.1.4'
O O 0.0106 0.0060 'International Tables Vol C Tables 4.2.6.8 and 6.1.1.4'
Fe Fe 0.3463 0.8444 'International Tables Vol C Tables 4.2.6.8 and 6.1.1.4'

loop_
_cod_entry_issue_id
_cod_entry_issue_origin
_cod_entry_issue_severity
_cod_entry_issue_description
_cod_entry_issue_author
_cod_entry_issue_date
1 original retraction
;
    This file does not describe any real compound and was retracted by
    the authors. The previously deposited coordinates can be reviewed
    in older revisions of this file or in the COD Subversion
    repository, svn://www.crystallography.net/cod/retracted/.

    The precise reasons for the retraction and other circumstances are
    extensively discussed in the Acta Cryst. E editorial:

    Acta Cryst. E 68 (2012) e14--e15

    http://journals.iucr.org/e/issues/2012/07/00/me0451/index.html
    http://journals.iucr.org/e/issues/2012/07/00/me0451/me0451.pdf
    doi:10.1107/S1600536811037603
    (http://dx.doi.org/10.1107/S1600536811037603)
;
'Andrius Merkys' 2017-02-20
